data_4070220
loop_
_publ_author_name
'Huynh, Han Vinh'
'Han, Yuan'
'Jothibasu, Ramasamy'
'Yang, Jie An'

_publ_section_title
;
 13C NMR Spectroscopic Determination of Ligand Donor Strengths Using
 N-Heterocyclic Carbene Complexes of Palladium(II)
;
_journal_issue 18
_journal_name_full Organometallics
_journal_page_first 5395
_journal_paper_doi 10.1021/om900667d
_journal_volume 28
_journal_year 2009
_chemical_formula_sum 'C16 H22 Br2 N4 Pd'
_chemical_formula_weight 536.60
_chemical_name_systematic
; 
 ? 
;
_space_group_IT_number 14
_symmetry_cell_setting monoclinic
_symmetry_space_group_name_Hall '-P 2ybc'
_symmetry_space_group_name_H-M 'P 1 21/c 1'
_atom_sites_solution_hydrogens geom
_atom_sites_solution_primary direct
_atom_sites_solution_secondary difmap
_audit_creation_method SHELXL-97
_cell_angle_alpha 90.00
_cell_angle_beta 107.990(10)
_cell_angle_gamma 90.00
_cell_formula_units_Z 4
_cell_length_a 11.929(6)
_cell_length_b 10.186(5)
_cell_length_c 16.333(8)
_cell_measurement_reflns_used 5896
_cell_measurement_temperature 223(2)
_cell_measurement_theta_max 27.64
_cell_measurement_theta_min 2.39
_cell_volume 1887.6(16)
_computing_cell_refinement 'Bruker SMART'
_computing_data_collection 'Bruker SMART'
_computing_data_reduction 'Bruker SAINT'
_computing_molecular_graphics 'Bruker SHELXTL'
_computing_publication_material 'Bruker SHELXTL'
_computing_structure_refinement 'SHELXL-97 (Sheldrick, 1997)'
_computing_structure_solution 'SHELXS-97 (Sheldrick, 1990)'
_diffrn_ambient_temperature 223(2)
_diffrn_measured_fraction_theta_full 1.000
_diffrn_measured_fraction_theta_max 1.000
_diffrn_measurement_device_type 'CCD area detector'
_diffrn_measurement_method 'phi and omega scans'
_diffrn_radiation_monochromator graphite
_diffrn_radiation_source 'fine-focus sealed tube'
_diffrn_radiation_type MoK\a
_diffrn_radiation_wavelength 0.71073
_diffrn_reflns_av_R_equivalents 0.0281
_diffrn_reflns_av_sigmaI/netI 0.0316
_diffrn_reflns_limit_h_max 13
_diffrn_reflns_limit_h_min -15
_diffrn_reflns_limit_k_max 9
_diffrn_reflns_limit_k_min -13
_diffrn_reflns_limit_l_max 21
_diffrn_reflns_limit_l_min -19
_diffrn_reflns_number 12976
_diffrn_reflns_theta_full 27.50
_diffrn_reflns_theta_max 27.50
_diffrn_reflns_theta_min 2.39
_exptl_absorpt_coefficient_mu 5.220
_exptl_absorpt_correction_T_max 0.2551
_exptl_absorpt_correction_T_min 0.1975
_exptl_absorpt_correction_type multi-scan
_exptl_absorpt_process_details 'Sadabs, (Sheldrick 2001)'
_exptl_crystal_colour YELLOW
_exptl_crystal_density_diffrn 1.888
_exptl_crystal_density_meas ?
_exptl_crystal_density_method 'not measured'
_exptl_crystal_description BLOCK
_exptl_crystal_F_000 1048
_exptl_crystal_size_max 0.46
_exptl_crystal_size_mid 0.40
_exptl_crystal_size_min 0.36
_refine_diff_density_max 0.569
_refine_diff_density_min -0.416
_refine_diff_density_rms 0.078
_refine_ls_extinction_method none
_refine_ls_goodness_of_fit_ref 1.049
_refine_ls_hydrogen_treatment mixed
_refine_ls_matrix_type full
_refine_ls_number_parameters 216
_refine_ls_number_reflns 4337
_refine_ls_number_restraints 0
_refine_ls_restrained_S_all 1.049
_refine_ls_R_factor_all 0.0292
_refine_ls_R_factor_gt 0.0247
_refine_ls_shift/su_max 0.002
_refine_ls_shift/su_mean 0.000
_refine_ls_structure_factor_coef Fsqd
_refine_ls_weighting_details 'calc w=1/[\s^2^(Fo^2^)+(0.0309P)^2^+0.2652P] where P=(Fo^2^+2Fc^2^)/3'
_refine_ls_weighting_scheme calc
_refine_ls_wR_factor_gt 0.0616
_refine_ls_wR_factor_ref 0.0631
_reflns_number_gt 3839
_reflns_number_total 4337
_reflns_threshold_expression >2sigma(I)
_cod_data_source_file om900667d_si_002.cif
_cod_data_source_block 8152
_cod_depositor_comments
;
The following automatic conversions were performed:

'_symmetry_cell_setting' value 'Monoclinic' changed to 'monoclinic'
according to /home/saulius/struct/CIF-dictionaries/cif_core.dic
dictionary named 'cif_core.dic' version 2.4.2 from 2011-04-26.

Automatic conversion script
Id: cif_fix_values 1715 2011-07-08 13:25:40Z adriana 

The following automatic conversions were performed:

'_exptl_crystal_density_meas' value 'not measured' was changed to '?'
- the value is perceived as not measured.

Automatic conversion script
Id: cif_fix_values 3008 2015-01-20 13:52:24Z robertas 
;
_cod_original_cell_volume 1887.7(17)
_cod_original_sg_symbol_H-M P2(1)/c
_cod_database_code 4070220

loop_
_symmetry_equiv_pos_as_xyz
'x, y, z'
'-x, y+1/2, -z+1/2'
'-x, -y, -z'
'x, -y-1/2, z-1/2'

loop_
_atom_site_label
_atom_site_type_symbol
_atom_site_fract_x
_atom_site_fract_y
_atom_site_fract_z
_atom_site_U_iso_or_equiv
_atom_site_adp_type
_atom_site_occupancy
_atom_site_symmetry_multiplicity
_atom_site_calc_flag
_atom_site_refinement_flags
Pd1 Pd 0.251718(14) 0.687242(16) 0.101403(10) 0.02621(6) Uani 1 1 d .
Br1 Br 0.35589(2) 0.55281(3) 0.026540(16) 0.04077(8) Uani 1 1 d .
Br2 Br 0.14728(2) 0.79830(3) 0.189596(18) 0.04335(8) Uani 1 1 d .
N1 N 0.37258(15) 0.52718(19) 0.25521(12) 0.0295(4) Uani 1 1 d .
N2 N 0.20157(15) 0.44795(18) 0.18158(12) 0.0280(4) Uani 1 1 d .
N3 N 0.21150(17) 0.8325(2) 0.00575(13) 0.0359(5) Uani 1 1 d .
N4 N 0.1584(3) 0.9138(3) -0.12455(19) 0.0682(9) Uani 1 1 d .
H4N H 0.149(4) 0.935(5) -0.174(3) 0.122(18) Uiso 1 1 d .
C1 C 0.27909(18) 0.5448(2) 0.18434(13) 0.0261(4) Uani 1 1 d .
C2 C 0.35414(19) 0.4157(2) 0.29982(14) 0.0305(5) Uani 1 1 d .
C3 C 0.4200(2) 0.3573(3) 0.37632(16) 0.0391(6) Uani 1 1 d .
H3 H 0.4945 0.3899 0.4080 0.047 Uiso 1 1 calc R
C4 C 0.3718(2) 0.2501(3) 0.40368(16) 0.0425(6) Uani 1 1 d .
H4 H 0.4146 0.2084 0.4552 0.051 Uiso 1 1 calc R
C5 C 0.2623(2) 0.2015(3) 0.35762(17) 0.0415(6) Uani 1 1 d .
H5 H 0.2322 0.1283 0.3791 0.050 Uiso 1 1 calc R
C6 C 0.1957(2) 0.2573(3) 0.28102(16) 0.0362(5) Uani 1 1 d .
H6 H 0.1216 0.2236 0.2496 0.043 Uiso 1 1 calc R
C7 C 0.24394(18) 0.3657(2) 0.25284(14) 0.0296(5) Uani 1 1 d .
C8 C 0.47909(19) 0.6109(3) 0.27670(16) 0.0368(5) Uani 1 1 d .
H8 H 0.4659 0.6777 0.2307 0.044 Uiso 1 1 calc R
C9 C 0.4962(3) 0.6836(3) 0.3599(2) 0.0597(8) Uani 1 1 d .
H9A H 0.4249 0.7315 0.3572 0.090 Uiso 1 1 calc R
H9B H 0.5613 0.7448 0.3690 0.090 Uiso 1 1 calc R
H9C H 0.5136 0.6215 0.4072 0.090 Uiso 1 1 calc R
C10 C 0.5858(2) 0.5301(3) 0.2747(2) 0.0539(8) Uani 1 1 d .
H10A H 0.6015 0.4632 0.3191 0.081 Uiso 1 1 calc R
H10B H 0.6539 0.5871 0.2850 0.081 Uiso 1 1 calc R
H10C H 0.5699 0.4886 0.2188 0.081 Uiso 1 1 calc R
C11 C 0.09111(18) 0.4313(2) 0.10893(14) 0.0318(5) Uani 1 1 d .
H11 H 0.0900 0.5012 0.0666 0.038 Uiso 1 1 calc R
C12 C 0.0922(2) 0.3017(3) 0.06433(18) 0.0442(6) Uani 1 1 d .
H12A H 0.1634 0.2951 0.0478 0.066 Uiso 1 1 calc R
H12B H 0.0239 0.2963 0.0134 0.066 Uiso 1 1 calc R
H12C H 0.0900 0.2304 0.1032 0.066 Uiso 1 1 calc R
C13 C -0.0158(2) 0.4530(3) 0.13947(17) 0.0425(6) Uani 1 1 d .
H13A H -0.0165 0.3876 0.1825 0.064 Uiso 1 1 calc R
H13B H -0.0871 0.4453 0.0910 0.064 Uiso 1 1 calc R
H13C H -0.0118 0.5400 0.1644 0.064 Uiso 1 1 calc R
C14 C 0.2094(2) 0.8134(3) -0.07558(17) 0.0444(6) Uani 1 1 d .
H14 H 0.2398 0.7390 -0.0954 0.053 Uiso 1 1 calc R
C15 C 0.1595(3) 0.9509(3) 0.0063(2) 0.0534(7) Uani 1 1 d .
H15 H 0.1494 0.9906 0.0555 0.064 Uiso 1 1 calc R
C16 C 0.1249(3) 1.0030(3) -0.0719(2) 0.0630(9) Uani 1 1 d .
H16 H 0.0858 1.0835 -0.0884 0.076 Uiso 1 1 calc R

loop_
_atom_site_aniso_label
_atom_site_aniso_U_11
_atom_site_aniso_U_22
_atom_site_aniso_U_33
_atom_site_aniso_U_23
_atom_site_aniso_U_13
_atom_site_aniso_U_12
Pd1 0.02442(9) 0.02902(10) 0.02449(10) 0.00116(6) 0.00652(7) -0.00086(6)
Br1 0.03623(13) 0.04857(16) 0.03928(14) -0.00968(11) 0.01424(10) 0.00233(11)
Br2 0.05039(16) 0.04260(16) 0.04424(15) 0.00138(11) 0.02513(12) 0.00920(11)
N1 0.0241(9) 0.0332(10) 0.0283(9) 0.0023(8) 0.0040(7) -0.0009(8)
N2 0.0231(8) 0.0313(10) 0.0270(9) 0.0032(8) 0.0040(7) 0.0004(7)
N3 0.0341(10) 0.0384(11) 0.0323(10) 0.0052(9) 0.0061(8) -0.0062(9)
N4 0.0742(18) 0.080(2) 0.0427(15) 0.0258(15) 0.0071(13) -0.0204(16)
C1 0.0253(10) 0.0282(11) 0.0239(10) -0.0003(8) 0.0066(8) 0.0009(8)
C2 0.0266(10) 0.0335(12) 0.0298(11) 0.0025(10) 0.0064(9) 0.0029(9)
C3 0.0312(12) 0.0468(15) 0.0344(13) 0.0070(11) 0.0027(10) 0.0034(11)
C4 0.0434(14) 0.0474(15) 0.0341(13) 0.0143(12) 0.0081(11) 0.0075(12)
C5 0.0443(14) 0.0372(14) 0.0443(15) 0.0114(11) 0.0156(12) 0.0022(11)
C6 0.0340(12) 0.0361(13) 0.0383(13) 0.0031(11) 0.0110(10) 0.0001(10)
C7 0.0260(10) 0.0330(12) 0.0288(11) 0.0017(9) 0.0070(9) 0.0032(9)
C8 0.0273(11) 0.0423(14) 0.0359(13) 0.0032(11) 0.0027(9) -0.0084(10)
C9 0.0591(18) 0.064(2) 0.0503(17) -0.0134(15) 0.0086(15) -0.0212(16)
C10 0.0264(12) 0.067(2) 0.0673(19) 0.0080(16) 0.0126(12) -0.0037(13)
C11 0.0245(10) 0.0377(13) 0.0278(11) 0.0009(10) 0.0003(8) -0.0037(9)
C12 0.0415(14) 0.0464(16) 0.0400(14) -0.0079(12) 0.0060(11) -0.0051(12)
C13 0.0267(11) 0.0542(17) 0.0443(14) -0.0005(12) 0.0076(10) -0.0004(11)
C14 0.0459(14) 0.0546(18) 0.0347(13) 0.0058(12) 0.0153(11) -0.0105(12)
C15 0.0695(19) 0.0369(15) 0.0483(16) 0.0028(13) 0.0102(14) 0.0030(14)
C16 0.082(2) 0.0403(16) 0.0527(18) 0.0165(15) 0.0004(17) 0.0052(16)

loop_
_atom_type_symbol
_atom_type_description
_atom_type_scat_dispersion_real
_atom_type_scat_dispersion_imag
_atom_type_scat_source
C C 0.0033 0.0016 'International Tables Vol C Tables 4.2.6.8 and 6.1.1.4'
H H 0.0000 0.0000 'International Tables Vol C Tables 4.2.6.8 and 6.1.1.4'
N N 0.0061 0.0033 'International Tables Vol C Tables 4.2.6.8 and 6.1.1.4'
Br Br -0.2901 2.4595 'International Tables Vol C Tables 4.2.6.8 and 6.1.1.4'
Pd Pd -0.9988 1.0072 'International Tables Vol C Tables 4.2.6.8 and 6.1.1.4'

loop_
_geom_angle_atom_site_label_1
_geom_angle_atom_site_label_2
_geom_angle_atom_site_label_3
_geom_angle
C1 Pd1 N3 175.61(8)
C1 Pd1 Br1 85.85(7)
N3 Pd1 Br1 93.32(7)
C1 Pd1 Br2 86.65(7)
N3 Pd1 Br2 94.08(7)
Br1 Pd1 Br2 172.431(12)
C1 N1 C2 109.44(18)
C1 N1 C8 123.30(19)
C2 N1 C8 127.16(18)
C1 N2 C7 110.15(18)
C1 N2 C11 122.85(18)
C7 N2 C11 126.91(19)
C14 N3 C15 105.5(2)
C14 N3 Pd1 124.61(19)
C15 N3 Pd1 128.5(2)
C14 N4 C16 107.3(3)
N2 C1 N1 108.03(19)
N2 C1 Pd1 124.01(15)
N1 C1 Pd1 127.89(16)
C3 C2 C7 120.9(2)
C3 C2 N1 132.7(2)
C7 C2 N1 106.36(19)
C4 C3 C2 117.2(2)
C3 C4 C5 121.9(2)
C6 C5 C4 121.9(2)
C5 C6 C7 116.6(2)
C6 C7 N2 132.4(2)
C6 C7 C2 121.6(2)
N2 C7 C2 106.0(2)
N1 C8 C9 111.4(2)
N1 C8 C10 110.2(2)
C9 C8 C10 113.8(2)
N2 C11 C12 110.34(19)
N2 C11 C13 110.35(19)
C12 C11 C13 114.7(2)
N4 C14 N3 110.6(3)
C16 C15 N3 110.9(3)
C15 C16 N4 105.7(3)

loop_
_geom_bond_atom_site_label_1
_geom_bond_atom_site_label_2
_geom_bond_distance
Pd1 C1 1.943(2)
Pd1 N3 2.097(2)
Pd1 Br1 2.4194(8)
Pd1 Br2 2.4527(8)
N1 C1 1.348(3)
N1 C2 1.403(3)
N1 C8 1.479(3)
N2 C1 1.343(3)
N2 C7 1.396(3)
N2 C11 1.486(3)
N3 C14 1.335(4)
N3 C15 1.357(4)
N4 C14 1.325(4)
N4 C16 1.392(5)
C2 C3 1.388(3)
C2 C7 1.398(3)
C3 C4 1.372(4)
C4 C5 1.383(4)
C5 C6 1.380(3)
C6 C7 1.388(3)
C8 C9 1.506(4)
C8 C10 1.524(4)
C11 C12 1.510(4)
C11 C13 1.522(3)
C15 C16 1.326(4)
